data_7053671
loop_
_publ_author_name
'D\'eniz, Mariadel'
'Pas\'an, Jorge'
'Fabelo, Oscar'
'Ca\~nadillas-Delgado, Laura'
'Lloret, Francesc'
'Julve, Miguel'
'Ruiz-P\'erez, Catalina'

_publ_section_title
;
 Metal-organic coordination frameworks based on mixed methylmalonate and
 4,4&#x2032;-bipiridine ligands: synthesis, crystal structure and magnetic
 properties
;
_journal_issue 11
_journal_name_full 'New Journal of Chemistry'
_journal_page_first 2515
_journal_paper_doi 10.1039/c0nj00436g
_journal_volume 34
_journal_year 2010
_chemical_formula_sum 'C9 H10 Co N O5'
_chemical_formula_weight 271.11
_chemical_name_systematic
;
?
;
_space_group_IT_number 14
_symmetry_cell_setting monoclinic
_symmetry_space_group_name_Hall '-P 2yn'
_symmetry_space_group_name_H-M 'P 1 21/n 1'
_atom_sites_solution_hydrogens geom
_atom_sites_solution_primary direct
_atom_sites_solution_secondary difmap
_audit_creation_method SHELXL-97
_cell_angle_alpha 90.00
_cell_angle_beta 91.704(4)
_cell_angle_gamma 90.00
_cell_formula_units_Z 4
_cell_length_a 7.2184(4)
_cell_length_b 19.8049(9)
_cell_length_c 7.3177(4)
_cell_measurement_temperature 293(2)
_cell_volume 1045.67(9)
_computing_cell_refinement 'Dirax/lsq (Duisenberg & Schreurs, 1989-2000)'
_computing_data_collection 'Collect (Nonius BV, 1997-2000)'
_computing_data_reduction 'EvalCCD (Duisenberg & Schreurs 1990-2000)'
_computing_structure_refinement 'SHELXL-97 (Sheldrick, 1997)'
_computing_structure_solution 'SHELXS-97 (Sheldrick, 1997)'
_diffrn_ambient_temperature 293(2)
_diffrn_detector 'CCD plate'
_diffrn_detector_area_resol_mean 9
_diffrn_measured_fraction_theta_full 0.995
_diffrn_measured_fraction_theta_max 0.995
_diffrn_measurement_device '95mm CCD camera on \k-goniostat'
_diffrn_measurement_device_type KappaCCD
_diffrn_measurement_method 'CCD rotation images, thick slices'
_diffrn_radiation_monochromator 'horizonally mounted graphite crystal'
_diffrn_radiation_probe x-ray
_diffrn_radiation_source 'fine-focus sealed tube'
_diffrn_radiation_type MoK\a
_diffrn_radiation_wavelength 0.71073
_diffrn_reflns_av_R_equivalents 0.0153
_diffrn_reflns_av_sigmaI/netI 0.0129
_diffrn_reflns_limit_h_max 9
_diffrn_reflns_limit_h_min -8
_diffrn_reflns_limit_k_max 24
_diffrn_reflns_limit_k_min -25
_diffrn_reflns_limit_l_max 9
_diffrn_reflns_limit_l_min -9
_diffrn_reflns_number 10116
_diffrn_reflns_theta_full 27.50
_diffrn_reflns_theta_max 27.50
_diffrn_reflns_theta_min 3.00
_diffrn_source 'Enraf Nonius FR590'
_exptl_absorpt_coefficient_mu 1.646
_exptl_absorpt_correction_T_max 0.6935
_exptl_absorpt_correction_T_min 0.5590
_exptl_absorpt_correction_type sphere
_exptl_crystal_colour Pink
_exptl_crystal_density_diffrn 1.722
_exptl_crystal_density_method 'not measured'
_exptl_crystal_description Prism
_exptl_crystal_F_000 552
_exptl_crystal_size_max 0.40
_exptl_crystal_size_mid 0.34
_exptl_crystal_size_min 0.24
_refine_diff_density_max 0.524
_refine_diff_density_min -0.274
_refine_diff_density_rms 0.049
_refine_ls_extinction_method none
_refine_ls_goodness_of_fit_ref 1.114
_refine_ls_hydrogen_treatment mixed
_refine_ls_matrix_type full
_refine_ls_number_parameters 190
_refine_ls_number_reflns 2393
_refine_ls_number_restraints 2
_refine_ls_restrained_S_all 1.114
_refine_ls_R_factor_all 0.0255
_refine_ls_R_factor_gt 0.0225
_refine_ls_shift/su_max 0.001
_refine_ls_shift/su_mean 0.000
_refine_ls_structure_factor_coef Fsqd
_refine_ls_weighting_details 'calc w=1/[\s^2^(Fo^2^)+(0.0200P)^2^+0.7599P] where P=(Fo^2^+2Fc^2^)/3'
_refine_ls_weighting_scheme calc
_refine_ls_wR_factor_gt 0.0557
_refine_ls_wR_factor_ref 0.0568
_reflns_number_gt 2223
_reflns_number_total 2393
_reflns_threshold_expression >2sigma(I)
_cod_data_source_file c0nj00436g.txt
_cod_data_source_block Compound4
_cod_depositor_comments
;
The following automatic conversions were performed:

'_symmetry_cell_setting' value 'Monoclinic' changed to 'monoclinic'
according to /home/saulius/struct/CIF-dictionaries/cif_core.dic
dictionary named 'cif_core.dic' version 2.4.2 from 2011-04-26.

Automatic conversion script
Id: cif_fix_values 1891 2012-01-12 08:04:46Z andrius 
;
_cod_original_sg_symbol_H-M P21/n
_cod_database_code 7053671

loop_
_symmetry_equiv_pos_as_xyz
'x, y, z'
'-x+1/2, y+1/2, -z+1/2'
'-x, -y, -z'
'x-1/2, -y-1/2, z-1/2'

loop_
_atom_site_label
_atom_site_type_symbol
_atom_site_fract_x
_atom_site_fract_y
_atom_site_fract_z
_atom_site_U_iso_or_equiv
_atom_site_adp_type
_atom_site_occupancy
_atom_site_symmetry_multiplicity
_atom_site_calc_flag
_atom_site_refinement_flags
_atom_site_disorder_assembly
_atom_site_disorder_group
Co1 Co 0.46873(3) 0.212753(10) 0.44488(3) 0.01896(7) Uani 1 1 d . . .
N1 N 0.6684(2) 0.13176(7) 0.4647(2) 0.0265(3) Uani 1 1 d . . .
O2 O 0.62902(17) 0.26513(6) 0.63569(16) 0.0279(3) Uani 1 1 d . . .
O4 O 0.62420(16) 0.26252(6) 0.24984(15) 0.0257(2) Uani 1 1 d . . .
O1W O 0.26495(17) 0.29104(6) 0.44225(17) 0.0273(3) Uani 1 1 d D . .
O1 O 0.83927(16) 0.33991(6) 0.72862(16) 0.0270(3) Uani 1 1 d . . .
O3 O 0.83400(17) 0.33578(6) 0.15950(16) 0.0279(3) Uani 1 1 d . . .
C1 C 0.7224(2) 0.31829(8) 0.6139(2) 0.0209(3) Uani 1 1 d . A .
C2 C 0.6853(3) 0.35961(8) 0.4394(2) 0.0266(3) Uani 1 1 d . . .
H2 H 0.5529 0.3707 0.4367 0.032 Uiso 1 1 calc R A .
C3 C 0.7180(2) 0.31581(8) 0.2700(2) 0.0206(3) Uani 1 1 d . A .
C4 C 0.7877(4) 0.42592(10) 0.4378(3) 0.0483(6) Uani 1 1 d . A .
H4A H 0.7577 0.4496 0.3263 0.072 Uiso 1 1 calc R . .
H4B H 0.9187 0.4177 0.4460 0.072 Uiso 1 1 calc R . .
H4C H 0.7519 0.4528 0.5401 0.072 Uiso 1 1 calc R . .
C7 C 0.9312(2) 0.02770(9) 0.4934(2) 0.0280(4) Uani 1 1 d . . .
C5A C 0.8430(4) 0.14009(18) 0.4182(7) 0.0375(10) Uani 0.727(10) 1 d P A 1
H5A H 0.8784 0.1821 0.3743 0.045 Uiso 0.727(10) 1 calc PR A 1
C6A C 0.9749(4) 0.08987(18) 0.4314(7) 0.0382(10) Uani 0.727(10) 1 d P A 1
H6A H 1.0955 0.0988 0.3972 0.046 Uiso 0.727(10) 1 calc PR A 1
C8A C 0.7486(7) 0.0185(2) 0.5499(10) 0.0599(15) Uani 0.727(10) 1 d P A 1
H8A H 0.7113 -0.0226 0.5981 0.072 Uiso 0.727(10) 1 calc PR A 1
C9A C 0.6257(6) 0.0715(2) 0.5326(10) 0.0557(15) Uani 0.727(10) 1 d P A 1
H9A H 0.5053 0.0648 0.5708 0.067 Uiso 0.727(10) 1 calc PR A 1
C5B C 0.784(2) 0.1188(6) 0.331(2) 0.059(5) Uani 0.273(10) 1 d P A 2
H5B H 0.7717 0.1442 0.2243 0.071 Uiso 0.273(10) 1 calc PR A 2
C6B C 0.920(2) 0.0701(6) 0.3400(19) 0.056(4) Uani 0.273(10) 1 d P A 2
H6B H 1.0024 0.0653 0.2459 0.068 Uiso 0.273(10) 1 calc PR A 2
C8B C 0.8171(18) 0.0423(7) 0.6228(15) 0.051(4) Uani 0.273(10) 1 d P A 2
H8B H 0.8224 0.0173 0.7304 0.062 Uiso 0.273(10) 1 calc PR A 2
C9B C 0.6892(17) 0.0936(7) 0.6049(14) 0.044(3) Uani 0.273(10) 1 d P A 2
H9B H 0.6117 0.1010 0.7022 0.052 Uiso 0.273(10) 1 calc PR A 2
H1WA H 0.195(4) 0.2782(13) 0.530(3) 0.067(9) Uiso 1 1 d D . .
H1WB H 0.206(4) 0.2804(13) 0.339(3) 0.061(8) Uiso 1 1 d D . .

loop_
_atom_site_aniso_label
_atom_site_aniso_U_11
_atom_site_aniso_U_22
_atom_site_aniso_U_33
_atom_site_aniso_U_23
_atom_site_aniso_U_13
_atom_site_aniso_U_12
Co1 0.01852(11) 0.02217(12) 0.01627(11) 0.00096(8) 0.00190(8) 0.00146(8)
N1 0.0246(7) 0.0254(7) 0.0298(7) 0.0018(6) 0.0049(6) 0.0061(6)
O2 0.0317(6) 0.0317(6) 0.0199(6) 0.0045(5) -0.0038(5) -0.0082(5)
O4 0.0297(6) 0.0282(6) 0.0196(5) -0.0007(5) 0.0072(5) -0.0053(5)
O1W 0.0272(6) 0.0339(7) 0.0208(6) -0.0006(5) 0.0003(5) 0.0043(5)
O1 0.0290(6) 0.0273(6) 0.0246(6) 0.0011(5) -0.0046(5) -0.0030(5)
O3 0.0298(6) 0.0283(6) 0.0261(6) -0.0032(5) 0.0112(5) -0.0056(5)
C1 0.0214(7) 0.0241(8) 0.0173(7) -0.0014(6) 0.0031(6) 0.0036(6)
C2 0.0371(9) 0.0230(8) 0.0198(7) 0.0005(6) 0.0039(7) 0.0042(7)
C3 0.0213(7) 0.0234(7) 0.0171(7) 0.0030(6) 0.0015(6) 0.0039(6)
C4 0.0832(17) 0.0288(10) 0.0332(10) -0.0007(8) 0.0070(11) -0.0077(10)
C7 0.0269(8) 0.0262(8) 0.0312(9) 0.0017(7) 0.0050(7) 0.0053(7)
C5A 0.0250(14) 0.0266(15) 0.061(3) 0.0132(16) 0.0064(14) 0.0019(11)
C6A 0.0218(13) 0.0340(16) 0.059(3) 0.0126(16) 0.0065(14) 0.0026(11)
C8A 0.040(2) 0.0287(18) 0.113(4) 0.021(2) 0.040(2) 0.0082(15)
C9A 0.033(2) 0.0321(19) 0.104(4) 0.018(2) 0.033(2) 0.0082(14)
C5B 0.083(9) 0.045(6) 0.053(7) 0.030(5) 0.041(7) 0.034(6)
C6B 0.065(8) 0.054(7) 0.053(7) 0.026(6) 0.044(6) 0.035(6)
C8B 0.053(7) 0.058(7) 0.045(6) 0.042(5) 0.026(5) 0.029(6)
C9B 0.042(6) 0.055(7) 0.035(5) 0.020(4) 0.024(4) 0.022(5)

loop_
_atom_type_symbol
_atom_type_description
_atom_type_scat_dispersion_real
_atom_type_scat_dispersion_imag
_atom_type_scat_source
C C 0.0033 0.0016 'International Tables Vol C Tables 4.2.6.8 and 6.1.1.4'
H H 0.0000 0.0000 'International Tables Vol C Tables 4.2.6.8 and 6.1.1.4'
O O 0.0106 0.0060 'International Tables Vol C Tables 4.2.6.8 and 6.1.1.4'
Co Co 0.3494 0.9721 'International Tables Vol C Tables 4.2.6.8 and 6.1.1.4'
N N 0.0061 0.0033 'International Tables Vol C Tables 4.2.6.8 and 6.1.1.4'

loop_
_geom_angle_atom_site_label_1
_geom_angle_atom_site_label_2
_geom_angle_atom_site_label_3
_geom_angle
_geom_angle_site_symmetry_1
_geom_angle_site_symmetry_3
O1 Co1 O4 87.44(5) 4_565 .
O1 Co1 O2 171.91(5) 4_565 .
O4 Co1 O2 85.61(5) . .
O1 Co1 O3 97.52(5) 4_565 4_566
O4 Co1 O3 174.39(5) . 4_566
O2 Co1 O3 89.25(5) . 4_566
O1 Co1 O1W 93.62(5) 4_565 .
O4 Co1 O1W 92.01(5) . .
O2 Co1 O1W 90.76(5) . .
O3 Co1 O1W 90.28(5) 4_566 .
O1 Co1 N1 87.86(5) 4_565 .
O4 Co1 N1 91.46(5) . .
O2 Co1 N1 88.18(5) . .
O3 Co1 N1 86.15(5) 4_566 .
O1W Co1 N1 176.29(5) . .
C9B N1 C5A 100.9(5) . .
C9B N1 C5B 114.5(6) . .
C5A N1 C5B 38.2(8) . .
C9B N1 C9A 36.3(6) . .
C5A N1 C9A 116.1(2) . .
C5B N1 C9A 105.0(5) . .
C9B N1 Co1 123.7(4) . .
C5A N1 Co1 121.89(16) . .
C5B N1 Co1 121.7(4) . .
C9A N1 Co1 121.96(18) . .
C1 O2 Co1 128.57(10) . .
C3 O4 Co1 127.80(10) . .
C1 O1 Co1 127.98(11) . 4_666
C3 O3 Co1 132.38(11) . 4_665
O1 C1 O2 123.62(15) . .
O1 C1 C2 118.35(14) . .
O2 C1 C2 118.00(14) . .
C4 C2 C1 113.46(15) . .
C4 C2 C3 113.46(15) . .
C1 C2 C3 110.06(13) . .
O3 C3 O4 123.99(15) . .
O3 C3 C2 117.83(14) . .
O4 C3 C2 118.17(14) . .
C8B C7 C6A 101.5(6) . .
C8B C7 C6B 115.1(5) . .
C6A C7 C6B 36.5(7) . .
C8B C7 C8A 36.7(6) . .
C6A C7 C8A 116.6(2) . .
C6B C7 C8A 106.2(5) . .
C8B C7 C7 123.6(4) . 3_756
C6A C7 C7 122.2(2) . 3_756
C6B C7 C7 121.3(4) . 3_756
C8A C7 C7 121.2(2) . 3_756
N1 C5A C6A 123.5(3) . .
C7 C6A C5A 120.8(3) . .
C9A C8A C7 118.7(3) . .
N1 C9A C8A 124.2(3) . .
N1 C5B C6B 124.1(8) . .
C5B C6B C7 119.0(7) . .
C7 C8B C9B 122.0(7) . .
N1 C9B C8B 125.1(8) . .

loop_
_geom_bond_atom_site_label_1
_geom_bond_atom_site_label_2
_geom_bond_distance
_geom_bond_site_symmetry_2
Co1 O1 2.0923(12) 4_565
Co1 O4 2.0888(11) .
Co1 O2 2.0660(12) .
Co1 O3 2.1040(12) 4_566
Co1 O1W 2.1369(12) .
Co1 N1 2.1586(14) .
N1 C9B 1.280(9) .
N1 C5A 1.326(3) .
N1 C5B 1.329(9) .
N1 C9A 1.332(4) .
O2 C1 1.263(2) .
O4 C3 1.260(2) .
O1 C1 1.2482(19) .
O1 Co1 2.0923(12) 4_666
O3 C3 1.2456(19) .
O3 Co1 2.1040(12) 4_665
C1 C2 1.533(2) .
C2 C4 1.507(3) .
C2 C3 1.537(2) .
C7 C8B 1.306(10) .
C7 C6A 1.353(4) .
C7 C6B 1.402(10) .
C7 C8A 1.405(4) .
C7 C7 1.481(3) 3_756
C5A C6A 1.378(4) .
C8A C9A 1.378(5) .
C5B C6B 1.375(13) .
C8B C9B 1.376(13) .
